data_7156375
loop_
_publ_author_name
'Ren, Zhi-Lin'
'He, Ping'
'Lu, Wen-Ting'
'Sun, Mei'
'Ding, Ming-Wu'

_publ_section_title
;
 Synthesis of iminoisoindolinones via a cascade of the three-component Ugi
 reaction, palladium catalyzed isocyanide insertion, hydroxylation and an
 unexpected rearrangement reaction.
;
_journal_issue 34
_journal_name_full 'Organic &amp; biomolecular chemistry'
_journal_page_first 6322
_journal_page_last 6331
_journal_paper_doi 10.1039/c8ob01728j
_journal_volume 16
_journal_year 2018
_chemical_formula_moiety 'C23 H28 Cl N3 O2'
_chemical_formula_sum 'C23 H28 Cl N3 O2'
_chemical_formula_weight 413.93
_space_group_crystal_system monoclinic
_space_group_IT_number 9
_space_group_name_Hall 'C -2yc'
_space_group_name_H-M_alt 'C 1 c 1'
_symmetry_space_group_name_Hall 'C -2yc'
_symmetry_space_group_name_H-M 'C 1 c 1'
_atom_sites_solution_hydrogens geom
_audit_creation_method SHELXL-2014/7
_audit_update_record
;
2018-06-04 deposited with the CCDC.
2018-08-15 downloaded from the CCDC.
;
_cell_angle_alpha 90
_cell_angle_beta 131.125(6)
_cell_angle_gamma 90
_cell_formula_units_Z 8
_cell_length_a 27.492(6)
_cell_length_b 10.710(2)
_cell_length_c 20.869(5)
_cell_measurement_reflns_used 5357
_cell_measurement_temperature 297(2)
_cell_measurement_theta_max 23.81
_cell_measurement_theta_min 2.59
_cell_volume 4628.6(18)
_computing_cell_refinement 'Bruker SAINT'
_computing_data_collection 'Bruker APEX2'
_computing_data_reduction 'Bruker SAINT'
_computing_molecular_graphics 'Bruker SHELXTL'
_computing_publication_material 'Bruker SHELXTL'
_computing_structure_refinement 'SHELXL-2014/7 (Sheldrick, 2014)'
_computing_structure_solution 'SHELXS-97 (Sheldrick, 2008)'
_diffrn_ambient_temperature 297(2)
_diffrn_measured_fraction_theta_full 1.000
_diffrn_measured_fraction_theta_max 0.995
_diffrn_measurement_device_type 'Bruker APEX-II CCD'
_diffrn_measurement_method '\f and \w scans'
_diffrn_radiation_type MoK\a
_diffrn_radiation_wavelength 0.71073
_diffrn_reflns_av_R_equivalents 0.0490
_diffrn_reflns_av_unetI/netI 0.0572
_diffrn_reflns_Laue_measured_fraction_full 1.000
_diffrn_reflns_Laue_measured_fraction_max 0.995
_diffrn_reflns_limit_h_max 34
_diffrn_reflns_limit_h_min -34
_diffrn_reflns_limit_k_max 13
_diffrn_reflns_limit_k_min -13
_diffrn_reflns_limit_l_max 25
_diffrn_reflns_limit_l_min -25
_diffrn_reflns_number 17217
_diffrn_reflns_point_group_measured_fraction_full 0.892
_diffrn_reflns_point_group_measured_fraction_max 0.876
_diffrn_reflns_theta_full 25.242
_diffrn_reflns_theta_max 26.288
_diffrn_reflns_theta_min 1.967
_exptl_absorpt_coefficient_mu 0.187
_exptl_absorpt_correction_type none
_exptl_crystal_colour colourless
_exptl_crystal_density_diffrn 1.188
_exptl_crystal_description block
_exptl_crystal_F_000 1760
_exptl_crystal_size_max 0.200
_exptl_crystal_size_mid 0.200
_exptl_crystal_size_min 0.100
_refine_diff_density_max 0.512
_refine_diff_density_min -0.196
_refine_diff_density_rms 0.052
_refine_ls_abs_structure_details
; 
 Flack x determined using 2432 quotients [(I+)-(I-)]/[(I+)+(I-)] 
 (Parsons, Flack and Wagner, Acta Cryst. B69 (2013) 249-259). 
;
_refine_ls_abs_structure_Flack 0.05(4)
_refine_ls_extinction_method none
_refine_ls_goodness_of_fit_ref 0.979
_refine_ls_hydrogen_treatment constr
_refine_ls_matrix_type full
_refine_ls_number_parameters 537
_refine_ls_number_reflns 8235
_refine_ls_number_restraints 2
_refine_ls_restrained_S_all 0.979
_refine_ls_R_factor_all 0.0605
_refine_ls_R_factor_gt 0.0445
_refine_ls_shift/su_max 0.000
_refine_ls_shift/su_mean 0.000
_refine_ls_structure_factor_coef Fsqd
_refine_ls_weighting_details 'w=1/[\s^2^(Fo^2^)+(0.0745P)^2^+0.4972P] where P=(Fo^2^+2Fc^2^)/3'
_refine_ls_weighting_scheme calc
_refine_ls_wR_factor_gt 0.1150
_refine_ls_wR_factor_ref 0.1269
_reflns_Friedel_coverage 0.761
_reflns_Friedel_fraction_full 0.784
_reflns_Friedel_fraction_max 0.758
_reflns_number_gt 6592
_reflns_number_total 8235
_reflns_threshold_expression 'I > 2\s(I)'
_cod_data_source_file c8ob01728j2.cif
_cod_data_source_block T
_cod_depositor_comments 'Adding full bibliography for 7156375.cif.'
_cod_original_cell_volume 4628.8(18)
_cod_database_code 7156375
_shelx_shelxl_version_number 2014/7
_shelx_space_group_comment
; 
The symmetry employed for this shelxl refinement is uniquely defined 
by the following loop, which should always be used as a source of 
symmetry information in preference to the above space-group names. 
They are only intended as comments. 
;
_shelx_estimated_absorpt_t_min 0.963
_shelx_estimated_absorpt_t_max 0.982

loop_
_space_group_symop_operation_xyz
'x, y, z'
'x, -y, z+1/2'
'x+1/2, y+1/2, z'
'x+1/2, -y+1/2, z+1/2'

loop_
_atom_site_label
_atom_site_type_symbol
_atom_site_fract_x
_atom_site_fract_y
_atom_site_fract_z
_atom_site_U_iso_or_equiv
_atom_site_adp_type
_atom_site_occupancy
_atom_site_site_symmetry_order
_atom_site_calc_flag
_atom_site_refinement_flags_posn
_atom_site_refinement_flags_adp
C1 C 0.47020(18) 0.5125(4) 0.2918(2) 0.0461(9) Uani 1 1 d . .
C2 C 0.44826(18) 0.5607(3) 0.2155(2) 0.0437(8) Uani 1 1 d . .
H2 H 0.4397 0.5093 0.1732 0.052 Uiso 1 1 calc R U
C3 C 0.43946(16) 0.6884(3) 0.2044(2) 0.0384(7) Uani 1 1 d . .
C4 C 0.45340(16) 0.7635(3) 0.2687(2) 0.0402(8) Uani 1 1 d . .
C5 C 0.4762(2) 0.7141(4) 0.3451(2) 0.0507(9) Uani 1 1 d . .
H5 H 0.4864 0.7654 0.3884 0.061 Uiso 1 1 calc R U
C6 C 0.4834(2) 0.5852(4) 0.3554(3) 0.0527(9) Uani 1 1 d . .
H6 H 0.4973 0.5488 0.4054 0.063 Uiso 1 1 calc R U
C7 C 0.41938(17) 0.7710(4) 0.1336(2) 0.0407(8) Uani 1 1 d . .
C8 C 0.44239(16) 0.8996(3) 0.2429(2) 0.0387(7) Uani 1 1 d . .
C9 C 0.40191(18) 0.6223(4) 0.0373(2) 0.0443(8) Uani 1 1 d . .
C10 C 0.4494(2) 0.5760(4) 0.0396(3) 0.0600(11) Uani 1 1 d . .
H10 H 0.4857 0.6242 0.0627 0.072 Uiso 1 1 calc R U
C11 C 0.4441(3) 0.4582(6) 0.0079(4) 0.0823(16) Uani 1 1 d . .
H11 H 0.4771 0.4265 0.0112 0.099 Uiso 1 1 calc R U
C12 C 0.3895(4) 0.3892(5) -0.0283(4) 0.0911(19) Uani 1 1 d . .
H12 H 0.3852 0.3107 -0.0507 0.109 Uiso 1 1 calc R U
C13 C 0.3418(3) 0.4344(5) -0.0318(4) 0.0881(18) Uani 1 1 d . .
H13 H 0.3051 0.3865 -0.0560 0.106 Uiso 1 1 calc R U
C14 C 0.3474(2) 0.5502(4) 0.0002(3) 0.0647(12) Uani 1 1 d . .
H14 H 0.3142 0.5809 -0.0031 0.078 Uiso 1 1 calc R U
C15 C 0.4037(2) 1.0034(4) 0.1031(3) 0.0476(9) Uani 1 1 d . .
C16 C 0.4556(2) 1.0171(5) 0.0968(3) 0.0620(11) Uani 1 1 d . .
H16A H 0.4966 1.0316 0.1525 0.093 Uiso 1 1 calc R U
H16B H 0.4452 1.0864 0.0605 0.093 Uiso 1 1 calc R U
H16C H 0.4577 0.9421 0.0736 0.093 Uiso 1 1 calc R U
C17 C 0.4032(3) 1.1218(4) 0.1427(4) 0.0791(15) Uani 1 1 d . .
H17A H 0.3684 1.1179 0.1430 0.119 Uiso 1 1 calc R U
H17B H 0.3973 1.1927 0.1101 0.119 Uiso 1 1 calc R U
H17C H 0.4435 1.1295 0.2000 0.119 Uiso 1 1 calc R U
C18 C 0.3369(2) 0.9885(5) 0.0168(3) 0.0628(11) Uani 1 1 d . .
H18A H 0.3363 0.9173 -0.0117 0.094 Uiso 1 1 calc R U
H18B H 0.3259 1.0621 -0.0166 0.094 Uiso 1 1 calc R U
H18C H 0.3061 0.9766 0.0239 0.094 Uiso 1 1 calc R U
C19 C 0.38983(17) 0.9501(3) 0.2431(2) 0.0394(8) Uani 1 1 d . .
C20 C 0.3687(2) 1.0808(4) 0.3206(3) 0.0602(11) Uani 1 1 d . .
C21 C 0.4138(4) 1.1613(6) 0.3999(5) 0.099(2) Uani 1 1 d . .
H21A H 0.4486 1.1110 0.4460 0.149 Uiso 1 1 calc R U
H21B H 0.3903 1.1963 0.4149 0.149 Uiso 1 1 calc R U
H21C H 0.4309 1.2275 0.3887 0.149 Uiso 1 1 calc R U
C22 C 0.3395(4) 0.9767(6) 0.3351(5) 0.0922(18) Uani 1 1 d . .
H22A H 0.3123 0.9260 0.2849 0.138 Uiso 1 1 calc R U
H22B H 0.3143 1.0121 0.3474 0.138 Uiso 1 1 calc R U
H22C H 0.3733 0.9263 0.3822 0.138 Uiso 1 1 calc R U
C23 C 0.3163(3) 1.1593(6) 0.2451(5) 0.096(2) Uani 1 1 d . .
H23A H 0.3355 1.2221 0.2351 0.144 Uiso 1 1 calc R U
H23B H 0.2913 1.1987 0.2566 0.144 Uiso 1 1 calc R U
H23C H 0.2887 1.1071 0.1958 0.144 Uiso 1 1 calc R U
C1A C 0.12629(18) 1.0618(4) 0.0482(3) 0.0466(9) Uani 1 1 d . .
C2A C 0.13714(17) 0.9542(4) 0.0920(2) 0.0448(8) Uani 1 1 d . .
H2A H 0.1264 0.9490 0.1260 0.054 Uiso 1 1 calc R U
C3A C 0.16456(16) 0.8540(4) 0.0838(2) 0.0416(8) Uani 1 1 d . .
C4A C 0.17985(16) 0.8628(4) 0.0327(2) 0.0415(8) Uani 1 1 d . .
C5A C 0.16960(19) 0.9721(4) -0.0097(3) 0.0492(9) Uani 1 1 d . .
H5A H 0.1806 0.9778 -0.0433 0.059 Uiso 1 1 calc R U
C6A C 0.14279(19) 1.0727(4) -0.0015(3) 0.0514(9) Uani 1 1 d . .
H6A H 0.1358 1.1473 -0.0292 0.062 Uiso 1 1 calc R U
C7A C 0.18301(18) 0.7272(4) 0.1221(2) 0.0444(8) Uani 1 1 d . .
C8A C 0.20873(16) 0.7422(3) 0.0344(2) 0.0411(8) Uani 1 1 d . .
C9A C 0.1565(2) 0.7429(4) 0.2083(3) 0.0534(10) Uani 1 1 d . .
C10A C 0.1979(2) 0.7989(6) 0.2868(3) 0.0716(13) Uani 1 1 d . .
H10A H 0.2420 0.7977 0.3172 0.086 Uiso 1 1 calc R U
C11A C 0.1750(3) 0.8567(7) 0.3212(4) 0.095(2) Uani 1 1 d . .
H11A H 0.2037 0.8973 0.3733 0.113 Uiso 1 1 calc R U
C12A C 0.1108(3) 0.8551(6) 0.2798(4) 0.0819(16) Uani 1 1 d . .
H12A H 0.0954 0.8931 0.3035 0.098 Uiso 1 1 calc R U
C13A C 0.0699(2) 0.7969(5) 0.2033(4) 0.0700(13) Uani 1 1 d . .
H13A H 0.0260 0.7948 0.1747 0.084 Uiso 1 1 calc R U
C14A C 0.0916(2) 0.7411(5) 0.1670(3) 0.0653(12) Uani 1 1 d . .
H14A H 0.0626 0.7020 0.1144 0.078 Uiso 1 1 calc R U
C15A C 0.2352(2) 0.5352(4) 0.1191(3) 0.0619(11) Uani 1 1 d . .
C16A C 0.1863(3) 0.4472(5) 0.1041(5) 0.095(2) Uani 1 1 d . .
H16D H 0.1760 0.4720 0.1382 0.143 Uiso 1 1 calc R U
H16E H 0.2036 0.3641 0.1193 0.143 Uiso 1 1 calc R U
H16F H 0.1478 0.4492 0.0450 0.143 Uiso 1 1 calc R U
C17A C 0.2960(3) 0.5429(6) 0.2130(4) 0.0919(18) Uani 1 1 d . .
H17D H 0.2850 0.5749 0.2450 0.138 Uiso 1 1 calc R U
H17E H 0.3267 0.5974 0.2195 0.138 Uiso 1 1 calc R U
H17F H 0.3144 0.4611 0.2334 0.138 Uiso 1 1 calc R U
C18A C 0.2541(3) 0.4868(5) 0.0698(4) 0.0880(17) Uani 1 1 d . .
H18D H 0.2739 0.4063 0.0913 0.132 Uiso 1 1 calc R U
H18E H 0.2840 0.5437 0.0762 0.132 Uiso 1 1 calc R U
H18F H 0.2162 0.4798 0.0107 0.132 Uiso 1 1 calc R U
C19A C 0.16442(17) 0.6921(4) -0.0588(2) 0.0450(8) Uani 1 1 d . .
C20A C 0.1574(2) 0.6872(5) -0.1850(3) 0.0616(11) Uani 1 1 d . .
C21A C 0.2035(3) 0.7372(8) -0.1963(3) 0.094(2) Uani 1 1 d . .
H21D H 0.2097 0.8252 -0.1847 0.142 Uiso 1 1 calc R U
H21E H 0.1854 0.7227 -0.2537 0.142 Uiso 1 1 calc R U
H21F H 0.2443 0.6951 -0.1577 0.142 Uiso 1 1 calc R U
C22A C 0.1490(3) 0.5458(6) -0.1994(4) 0.095(2) Uani 1 1 d . .
H22D H 0.1901 0.5054 -0.1587 0.142 Uiso 1 1 calc R U
H22E H 0.1320 0.5273 -0.2559 0.142 Uiso 1 1 calc R U
H22F H 0.1196 0.5160 -0.1927 0.142 Uiso 1 1 calc R U
C23A C 0.0931(2) 0.7531(7) -0.2456(3) 0.0829(16) Uani 1 1 d . .
H23D H 0.0633 0.7169 -0.2414 0.124 Uiso 1 1 calc R U
H23E H 0.0763 0.7442 -0.3027 0.124 Uiso 1 1 calc R U
H23F H 0.0986 0.8401 -0.2312 0.124 Uiso 1 1 calc R U
Cl1 Cl 0.48032(7) 0.35188(10) 0.30659(8) 0.0708(3) Uani 1 1 d . .
Cl1A Cl 0.08919(6) 1.18695(11) 0.05411(8) 0.0681(3) Uani 1 1 d . .
N1 N 0.41938(16) 0.8918(3) 0.1574(2) 0.0455(7) Uani 1 1 d . .
N2 N 0.40587(17) 0.7455(3) 0.0640(2) 0.0499(8) Uani 1 1 d . .
N3 N 0.40967(15) 1.0264(3) 0.30545(19) 0.0436(7) Uani 1 1 d . .
H3 H 0.4499 1.0463 0.3404 0.052 Uiso 1 1 calc R U
N1A N 0.20673(16) 0.6641(3) 0.0902(2) 0.0478(7) Uani 1 1 d . .
N2A N 0.1814(2) 0.6783(4) 0.1765(3) 0.0636(10) Uani 1 1 d . .
N3A N 0.18775(15) 0.7148(3) -0.0969(2) 0.0511(8) Uani 1 1 d . .
H3A H 0.2251 0.7499 -0.0661 0.061 Uiso 1 1 calc R U
O1 O 0.49813(12) 0.9730(3) 0.29866(18) 0.0514(6) Uani 1 1 d . .
H1 H 0.5298 0.9275 0.3292 0.077 Uiso 1 1 calc R U
O2 O 0.33352(13) 0.9148(3) 0.18890(18) 0.0584(7) Uani 1 1 d . .
O1A O 0.27071(12) 0.7567(3) 0.06215(16) 0.0478(6) Uani 1 1 d . .
H1A H 0.2918 0.8039 0.1032 0.072 Uiso 1 1 calc R U
O2A O 0.11299(13) 0.6448(3) -0.09008(19) 0.0627(8) Uani 1 1 d . .

loop_
_atom_site_aniso_label
_atom_site_aniso_U_11
_atom_site_aniso_U_22
_atom_site_aniso_U_33
_atom_site_aniso_U_23
_atom_site_aniso_U_13
_atom_site_aniso_U_12
C1 0.051(2) 0.0377(18) 0.052(2) 0.0016(17) 0.0348(18) -0.0002(16)
C2 0.0507(19) 0.0375(18) 0.049(2) -0.0045(16) 0.0355(18) -0.0026(15)
C3 0.0394(17) 0.0386(18) 0.0424(18) -0.0017(15) 0.0292(15) 0.0009(14)
C4 0.0416(18) 0.0410(19) 0.0378(18) -0.0013(15) 0.0261(15) 0.0021(15)
C5 0.060(2) 0.050(2) 0.043(2) -0.0013(18) 0.0343(18) 0.0059(19)
C6 0.061(2) 0.053(2) 0.043(2) 0.0068(18) 0.0334(19) 0.0050(19)
C7 0.0439(18) 0.0407(19) 0.0435(19) -0.0002(15) 0.0313(16) 0.0030(15)
C8 0.0424(17) 0.0353(17) 0.0379(17) -0.0026(15) 0.0261(15) 0.0012(14)
C9 0.056(2) 0.044(2) 0.0389(18) 0.0006(16) 0.0340(17) 0.0040(17)
C10 0.069(3) 0.061(3) 0.067(3) -0.001(2) 0.052(2) 0.002(2)
C11 0.118(5) 0.070(3) 0.096(4) 0.005(3) 0.086(4) 0.026(3)
C12 0.131(5) 0.055(3) 0.075(3) -0.014(3) 0.063(4) 0.012(3)
C13 0.078(3) 0.061(3) 0.090(4) -0.021(3) 0.040(3) -0.015(3)
C14 0.061(3) 0.054(3) 0.080(3) -0.003(2) 0.046(2) 0.003(2)
C15 0.063(2) 0.0376(19) 0.052(2) 0.0041(17) 0.0420(19) 0.0023(17)
C16 0.069(3) 0.057(3) 0.067(3) 0.002(2) 0.047(2) -0.008(2)
C17 0.138(5) 0.040(2) 0.080(3) 0.013(2) 0.081(3) 0.020(3)
C18 0.067(3) 0.057(3) 0.062(3) 0.017(2) 0.041(2) 0.008(2)
C19 0.0438(18) 0.0367(18) 0.0355(17) -0.0044(15) 0.0252(15) -0.0008(15)
C20 0.088(3) 0.050(2) 0.077(3) -0.020(2) 0.069(3) -0.013(2)
C21 0.158(6) 0.089(4) 0.118(5) -0.056(4) 0.120(5) -0.045(4)
C22 0.132(5) 0.089(4) 0.119(5) -0.026(4) 0.110(4) -0.031(4)
C23 0.113(5) 0.077(4) 0.133(6) 0.006(4) 0.096(5) 0.032(3)
C1A 0.0488(19) 0.041(2) 0.053(2) -0.0033(17) 0.0350(18) -0.0017(16)
C2A 0.0464(19) 0.049(2) 0.049(2) -0.0036(17) 0.0357(17) -0.0048(16)
C3A 0.0411(18) 0.045(2) 0.0419(19) -0.0044(16) 0.0287(16) -0.0067(15)
C4A 0.0377(17) 0.046(2) 0.0423(19) -0.0040(16) 0.0271(15) -0.0052(15)
C5A 0.059(2) 0.050(2) 0.053(2) 0.0051(18) 0.043(2) 0.0010(18)
C6A 0.059(2) 0.046(2) 0.059(2) 0.0064(19) 0.043(2) 0.0015(18)
C7A 0.0464(19) 0.045(2) 0.050(2) 0.0015(17) 0.0350(17) -0.0029(16)
C8A 0.0403(18) 0.044(2) 0.044(2) -0.0039(16) 0.0300(16) -0.0048(15)
C9A 0.069(3) 0.050(2) 0.063(2) 0.013(2) 0.053(2) 0.0013(19)
C10A 0.060(3) 0.093(4) 0.070(3) -0.009(3) 0.047(2) -0.012(3)
C11A 0.073(3) 0.130(6) 0.082(4) -0.039(4) 0.052(3) -0.020(3)
C12A 0.086(4) 0.100(4) 0.086(4) -0.013(3) 0.068(3) 0.001(3)
C13A 0.061(3) 0.075(3) 0.091(4) -0.001(3) 0.057(3) -0.005(2)
C14A 0.065(3) 0.066(3) 0.067(3) -0.002(2) 0.044(2) -0.007(2)
C15A 0.076(3) 0.043(2) 0.082(3) 0.009(2) 0.059(3) 0.009(2)
C16A 0.120(5) 0.043(3) 0.162(6) 0.000(3) 0.109(5) -0.010(3)
C17A 0.094(4) 0.076(4) 0.084(4) 0.023(3) 0.049(3) 0.034(3)
C18A 0.122(5) 0.057(3) 0.123(5) 0.013(3) 0.097(4) 0.027(3)
C19A 0.0397(19) 0.046(2) 0.046(2) -0.0091(17) 0.0272(17) -0.0036(16)
C20A 0.054(2) 0.084(3) 0.047(2) -0.011(2) 0.033(2) -0.001(2)
C21A 0.078(3) 0.158(6) 0.059(3) -0.009(4) 0.051(3) -0.001(4)
C22A 0.091(4) 0.092(4) 0.072(3) -0.033(3) 0.041(3) 0.003(3)
C23A 0.066(3) 0.116(5) 0.057(3) 0.004(3) 0.036(2) 0.007(3)
Cl1 0.0993(9) 0.0386(5) 0.0745(7) 0.0050(5) 0.0571(7) -0.0027(6)
Cl1A 0.0831(7) 0.0485(6) 0.0942(8) -0.0009(6) 0.0675(7) 0.0066(5)
N1 0.0659(19) 0.0338(15) 0.0471(17) 0.0026(14) 0.0416(16) 0.0078(14)
N2 0.074(2) 0.0404(17) 0.0500(19) -0.0024(14) 0.0472(17) -0.0011(15)
N3 0.0504(17) 0.0424(16) 0.0412(16) -0.0093(14) 0.0315(14) -0.0062(14)
N1A 0.0540(18) 0.0429(17) 0.0583(19) 0.0034(15) 0.0419(16) 0.0038(14)
N2A 0.086(3) 0.055(2) 0.078(3) 0.0143(19) 0.066(2) 0.0110(19)
N3A 0.0434(16) 0.064(2) 0.0472(18) -0.0117(16) 0.0305(15) -0.0068(15)
O1 0.0389(12) 0.0438(14) 0.0560(15) -0.0059(13) 0.0245(12) -0.0011(11)
O2 0.0448(14) 0.0682(18) 0.0563(16) -0.0234(14) 0.0307(13) -0.0067(13)
O1A 0.0405(12) 0.0575(17) 0.0493(15) -0.0152(12) 0.0312(12) -0.0110(12)
O2A 0.0447(14) 0.074(2) 0.0613(17) -0.0182(16) 0.0315(13) -0.0189(14)

loop_
_atom_type_symbol
_atom_type_description
_atom_type_scat_dispersion_real
_atom_type_scat_dispersion_imag
_atom_type_scat_source
C C 0.0033 0.0016 'International Tables Vol C Tables 4.2.6.8 and 6.1.1.4'
H H 0.0000 0.0000 'International Tables Vol C Tables 4.2.6.8 and 6.1.1.4'
N N 0.0061 0.0033 'International Tables Vol C Tables 4.2.6.8 and 6.1.1.4'
O O 0.0106 0.0060 'International Tables Vol C Tables 4.2.6.8 and 6.1.1.4'
Cl Cl 0.1484 0.1585 'International Tables Vol C Tables 4.2.6.8 and 6.1.1.4'

loop_
_geom_angle_atom_site_label_1
_geom_angle_atom_site_label_2
_geom_angle_atom_site_label_3
_geom_angle
C6 C1 C2 122.9(4)
C6 C1 Cl1 118.9(3)
C2 C1 Cl1 118.2(3)
C1 C2 C3 117.4(3)
C1 C2 H2 121.3
C3 C2 H2 121.3
C2 C3 C4 120.4(3)
C2 C3 C7 131.9(3)
C4 C3 C7 107.7(3)
C5 C4 C3 121.5(4)
C5 C4 C8 127.9(3)
C3 C4 C8 110.5(3)
C4 C5 C6 118.1(4)
C4 C5 H5 121.0
C6 C5 H5 121.0
C1 C6 C5 119.7(4)
C1 C6 H6 120.1
C5 C6 H6 120.1
N2 C7 N1 122.8(3)
N2 C7 C3 130.4(3)
N1 C7 C3 106.7(3)
O1 C8 N1 114.0(3)
O1 C8 C4 113.0(3)
N1 C8 C4 101.9(3)
O1 C8 C19 108.3(3)
N1 C8 C19 111.8(3)
C4 C8 C19 107.7(3)
C10 C9 C14 118.3(4)
C10 C9 N2 120.1(4)
C14 C9 N2 121.2(4)
C9 C10 C11 120.9(5)
C9 C10 H10 119.5
C11 C10 H10 119.5
C12 C11 C10 119.2(5)
C12 C11 H11 120.4
C10 C11 H11 120.4
C13 C12 C11 120.4(5)
C13 C12 H12 119.8
C11 C12 H12 119.8
C12 C13 C14 120.2(5)
C12 C13 H13 119.9
C14 C13 H13 119.9
C13 C14 C9 120.8(5)
C13 C14 H14 119.6
C9 C14 H14 119.6
N1 C15 C18 109.6(3)
N1 C15 C17 110.8(3)
C18 C15 C17 107.2(4)
N1 C15 C16 108.8(3)
C18 C15 C16 112.4(4)
C17 C15 C16 108.1(4)
C15 C16 H16A 109.5
C15 C16 H16B 109.5
H16A C16 H16B 109.5
C15 C16 H16C 109.5
H16A C16 H16C 109.5
H16B C16 H16C 109.5
C15 C17 H17A 109.5
C15 C17 H17B 109.5
H17A C17 H17B 109.5
C15 C17 H17C 109.5
H17A C17 H17C 109.5
H17B C17 H17C 109.5
C15 C18 H18A 109.5
C15 C18 H18B 109.5
H18A C18 H18B 109.5
C15 C18 H18C 109.5
H18A C18 H18C 109.5
H18B C18 H18C 109.5
O2 C19 N3 123.6(3)
O2 C19 C8 120.2(3)
N3 C19 C8 116.2(3)
N3 C20 C23 109.6(4)
N3 C20 C22 109.4(4)
C23 C20 C22 110.4(5)
N3 C20 C21 105.4(4)
C23 C20 C21 110.7(5)
C22 C20 C21 111.1(5)
C20 C21 H21A 109.5
C20 C21 H21B 109.5
H21A C21 H21B 109.5
C20 C21 H21C 109.5
H21A C21 H21C 109.5
H21B C21 H21C 109.5
C20 C22 H22A 109.5
C20 C22 H22B 109.5
H22A C22 H22B 109.5
C20 C22 H22C 109.5
H22A C22 H22C 109.5
H22B C22 H22C 109.5
C20 C23 H23A 109.5
C20 C23 H23B 109.5
H23A C23 H23B 109.5
C20 C23 H23C 109.5
H23A C23 H23C 109.5
H23B C23 H23C 109.5
C2A C1A C6A 122.3(4)
C2A C1A Cl1A 118.7(3)
C6A C1A Cl1A 119.0(3)
C1A C2A C3A 117.7(3)
C1A C2A H2A 121.2
C3A C2A H2A 121.2
C4A C3A C2A 120.6(4)
C4A C3A C7A 107.8(3)
C2A C3A C7A 131.6(3)
C5A C4A C3A 121.0(4)
C5A C4A C8A 128.7(3)
C3A C4A C8A 110.3(3)
C6A C5A C4A 119.0(3)
C6A C5A H5A 120.5
C4A C5A H5A 120.5
C5A C6A C1A 119.5(4)
C5A C6A H6A 120.2
C1A C6A H6A 120.2
N2A C7A N1A 122.2(4)
N2A C7A C3A 130.7(4)
N1A C7A C3A 107.0(3)
O1A C8A N1A 113.9(3)
O1A C8A C4A 113.2(3)
N1A C8A C4A 102.3(3)
O1A C8A C19A 107.1(3)
N1A C8A C19A 112.8(3)
C4A C8A C19A 107.4(3)
C10A C9A C14A 117.9(4)
C10A C9A N2A 120.0(4)
C14A C9A N2A 121.8(4)
C11A C10A C9A 121.1(5)
C11A C10A H10A 119.5
C9A C10A H10A 119.5
C12A C11A C10A 120.7(5)
C12A C11A H11A 119.7
C10A C11A H11A 119.7
C13A C12A C11A 118.5(5)
C13A C12A H12A 120.8
C11A C12A H12A 120.8
C12A C13A C14A 121.7(5)
C12A C13A H13A 119.2
C14A C13A H13A 119.2
C13A C14A C9A 120.1(5)
C13A C14A H14A 119.9
C9A C14A H14A 119.9
C16A C15A N1A 109.5(4)
C16A C15A C18A 107.7(5)
N1A C15A C18A 111.3(4)
C16A C15A C17A 112.1(5)
N1A C15A C17A 107.9(4)
C18A C15A C17A 108.4(5)
C15A C16A H16D 109.5
C15A C16A H16E 109.5
H16D C16A H16E 109.5
C15A C16A H16F 109.5
H16D C16A H16F 109.5
H16E C16A H16F 109.5
C15A C17A H17D 109.5
C15A C17A H17E 109.5
H17D C17A H17E 109.5
C15A C17A H17F 109.5
H17D C17A H17F 109.5
H17E C17A H17F 109.5
C15A C18A H18D 109.5
C15A C18A H18E 109.5
H18D C18A H18E 109.5
C15A C18A H18F 109.5
H18D C18A H18F 109.5
H18E C18A H18F 109.5
O2A C19A N3A 127.2(4)
O2A C19A C8A 119.6(3)
N3A C19A C8A 113.1(3)
N3A C20A C23A 110.0(4)
N3A C20A C21A 106.1(4)
C23A C20A C21A 109.9(5)
N3A C20A C22A 109.5(4)
C23A C20A C22A 110.8(4)
C21A C20A C22A 110.5(5)
C20A C21A H21D 109.5
C20A C21A H21E 109.5
H21D C21A H21E 109.5
C20A C21A H21F 109.5
H21D C21A H21F 109.5
H21E C21A H21F 109.5
C20A C22A H22D 109.5
C20A C22A H22E 109.5
H22D C22A H22E 109.5
C20A C22A H22F 109.5
H22D C22A H22F 109.5
H22E C22A H22F 109.5
C20A C23A H23D 109.5
C20A C23A H23E 109.5
H23D C23A H23E 109.5
C20A C23A H23F 109.5
H23D C23A H23F 109.5
H23E C23A H23F 109.5
C7 N1 C8 113.0(3)
C7 N1 C15 122.7(3)
C8 N1 C15 124.0(3)
C7 N2 C9 122.8(3)
C19 N3 C20 125.5(3)
C19 N3 H3 117.3
C20 N3 H3 117.3
C7A N1A C8A 112.4(3)
C7A N1A C15A 123.0(3)
C8A N1A C15A 124.1(3)
C7A N2A C9A 122.0(4)
C19A N3A C20A 127.8(3)
C19A N3A H3A 116.1
C20A N3A H3A 116.1
C8 O1 H1 109.5
C8A O1A H1A 109.5

loop_
_geom_bond_atom_site_label_1
_geom_bond_atom_site_label_2
_geom_bond_distance
C1 C6 1.365(6)
C1 C2 1.379(5)
C1 Cl1 1.738(4)
C2 C3 1.381(5)
C2 H2 0.9300
C3 C4 1.385(5)
C3 C7 1.483(5)
C4 C5 1.378(5)
C4 C8 1.514(5)
C5 C6 1.391(6)
C5 H5 0.9300
C6 H6 0.9300
C7 N2 1.270(5)
C7 N1 1.386(5)
C8 O1 1.406(4)
C8 N1 1.452(5)
C8 C19 1.546(5)
C9 C10 1.367(6)
C9 C14 1.384(6)
C9 N2 1.408(5)
C10 C11 1.387(7)
C10 H10 0.9300
C11 C12 1.369(10)
C11 H11 0.9300
C12 C13 1.356(9)
C12 H12 0.9300
C13 C14 1.368(7)
C13 H13 0.9300
C14 H14 0.9300
C15 N1 1.502(5)
C15 C18 1.515(6)
C15 C17 1.519(6)
C15 C16 1.523(6)
C16 H16A 0.9600
C16 H16B 0.9600
C16 H16C 0.9600
C17 H17A 0.9600
C17 H17B 0.9600
C17 H17C 0.9600
C18 H18A 0.9600
C18 H18B 0.9600
C18 H18C 0.9600
C19 O2 1.231(4)
C19 N3 1.313(5)
C20 N3 1.475(5)
C20 C23 1.510(8)
C20 C22 1.517(7)
C20 C21 1.523(8)
C21 H21A 0.9600
C21 H21B 0.9600
C21 H21C 0.9600
C22 H22A 0.9600
C22 H22B 0.9600
C22 H22C 0.9600
C23 H23A 0.9600
C23 H23B 0.9600
C23 H23C 0.9600
C1A C2A 1.376(6)
C1A C6A 1.385(6)
C1A Cl1A 1.737(4)
C2A C3A 1.385(5)
C2A H2A 0.9300
C3A C4A 1.384(5)
C3A C7A 1.485(5)
C4A C5A 1.381(6)
C4A C8A 1.504(5)
C5A C6A 1.377(6)
C5A H5A 0.9300
C6A H6A 0.9300
C7A N2A 1.279(5)
C7A N1A 1.377(5)
C8A O1A 1.401(4)
C8A N1A 1.465(5)
C8A C19A 1.561(5)
C9A C10A 1.373(7)
C9A C14A 1.379(6)
C9A N2A 1.408(6)
C10A C11A 1.373(8)
C10A H10A 0.9300
C11A C12A 1.364(8)
C11A H11A 0.9300
C12A C13A 1.357(8)
C12A H12A 0.9300
C13A C14A 1.374(7)
C13A H13A 0.9300
C14A H14A 0.9300
C15A C16A 1.499(7)
C15A N1A 1.504(5)
C15A C18A 1.514(7)
C15A C17A 1.526(8)
C16A H16D 0.9600
C16A H16E 0.9600
C16A H16F 0.9600
C17A H17D 0.9600
C17A H17E 0.9600
C17A H17F 0.9600
C18A H18D 0.9600
C18A H18E 0.9600
C18A H18F 0.9600
C19A O2A 1.211(5)
C19A N3A 1.332(5)
C20A N3A 1.466(5)
C20A C23A 1.511(7)
C20A C21A 1.530(7)
C20A C22A 1.531(8)
C21A H21D 0.9600
C21A H21E 0.9600
C21A H21F 0.9600
C22A H22D 0.9600
C22A H22E 0.9600
C22A H22F 0.9600
C23A H23D 0.9600
C23A H23E 0.9600
C23A H23F 0.9600
N3 H3 0.8600
N3A H3A 0.8600
O1 H1 0.8200
O1A H1A 0.8200

loop_
_geom_hbond_atom_site_label_D
_geom_hbond_atom_site_label_H
_geom_hbond_atom_site_label_A
_geom_hbond_distance_DH
_geom_hbond_distance_HA
_geom_hbond_distance_DA
_geom_hbond_angle_DHA
_geom_hbond_site_symmetry_A
O1A H1A O2 0.82 1.80 2.615(4) 176.0 .
O1 H1 O2A 0.82 1.90 2.704(4) 167.6 4_565
N3A H3A O1A 0.86 2.08 2.542(4) 113.0 .
N3 H3 O1 0.86 2.16 2.591(4) 111.0 .
C23A H23D O2A 0.96 2.60 3.137(7) 115.7 .
C22A H22F O2A 0.96 2.65 3.206(7) 117.1 .
C18A H18E O1A 0.96 2.30 2.948(6) 124.2 .
C17A H17D N2A 0.96 2.45 3.075(7) 122.2 .
C16A H16D N2A 0.96 2.32 2.949(7) 122.4 .
C23 H23C O2 0.96 2.45 3.032(6) 118.6 .
C22 H22A O2 0.96 2.43 3.020(6) 119.4 .
C18 H18A N2 0.96 2.36 2.981(6) 121.9 .
C17 H17C O1 0.96 2.29 2.962(6) 126.5 .
C17 H17C Cl1 0.96 2.95 3.568(6) 123.5 1_565
C16 H16C N2 0.96 2.48 3.094(6) 122.0 .

loop_
_geom_torsion_atom_site_label_1
_geom_torsion_atom_site_label_2
_geom_torsion_atom_site_label_3
_geom_torsion_atom_site_label_4
_geom_torsion
C6 C1 C2 C3 -0.3(6)
Cl1 C1 C2 C3 178.9(3)
C1 C2 C3 C4 1.0(5)
C1 C2 C3 C7 177.3(4)
C2 C3 C4 C5 -0.1(5)
C7 C3 C4 C5 -177.2(3)
C2 C3 C4 C8 177.8(3)
C7 C3 C4 C8 0.7(4)
C3 C4 C5 C6 -1.6(6)
C8 C4 C5 C6 -179.0(4)
C2 C1 C6 C5 -1.4(6)
Cl1 C1 C6 C5 179.4(3)
C4 C5 C6 C1 2.3(6)
C2 C3 C7 N2 -1.4(7)
C4 C3 C7 N2 175.3(4)
C2 C3 C7 N1 -179.4(4)
C4 C3 C7 N1 -2.7(4)
C5 C4 C8 O1 56.5(5)
C3 C4 C8 O1 -121.2(3)
C5 C4 C8 N1 179.2(4)
C3 C4 C8 N1 1.5(4)
C5 C4 C8 C19 -63.0(5)
C3 C4 C8 C19 119.3(3)
C14 C9 C10 C11 -2.0(7)
N2 C9 C10 C11 -175.3(4)
C9 C10 C11 C12 1.9(8)
C10 C11 C12 C13 -1.2(9)
C11 C12 C13 C14 0.7(10)
C12 C13 C14 C9 -0.8(9)
C10 C9 C14 C13 1.4(7)
N2 C9 C14 C13 174.7(5)
O1 C8 C19 O2 167.9(3)
N1 C8 C19 O2 41.5(5)
C4 C8 C19 O2 -69.7(4)
O1 C8 C19 N3 -15.1(4)
N1 C8 C19 N3 -141.4(3)
C4 C8 C19 N3 107.4(3)
C6A C1A C2A C3A -1.1(6)
Cl1A C1A C2A C3A 177.6(3)
C1A C2A C3A C4A -0.4(5)
C1A C2A C3A C7A 179.3(4)
C2A C3A C4A C5A 1.5(5)
C7A C3A C4A C5A -178.3(3)
C2A C3A C4A C8A -179.9(3)
C7A C3A C4A C8A 0.3(4)
C3A C4A C5A C6A -1.0(6)
C8A C4A C5A C6A -179.3(4)
C4A C5A C6A C1A -0.5(6)
C2A C1A C6A C5A 1.6(6)
Cl1A C1A C6A C5A -177.1(3)
C4A C3A C7A N2A 175.8(4)
C2A C3A C7A N2A -3.9(7)
C4A C3A C7A N1A -1.8(4)
C2A C3A C7A N1A 178.4(4)
C5A C4A C8A O1A 56.6(5)
C3A C4A C8A O1A -121.9(3)
C5A C4A C8A N1A 179.7(4)
C3A C4A C8A N1A 1.2(4)
C5A C4A C8A C19A -61.4(5)
C3A C4A C8A C19A 120.1(3)
C14A C9A C10A C11A -3.2(8)
N2A C9A C10A C11A -176.5(5)
C9A C10A C11A C12A 2.9(10)
C10A C11A C12A C13A -1.0(10)
C11A C12A C13A C14A -0.4(9)
C12A C13A C14A C9A 0.1(8)
C10A C9A C14A C13A 1.7(7)
N2A C9A C14A C13A 174.8(4)
O1A C8A C19A O2A 162.9(4)
N1A C8A C19A O2A 36.8(5)
C4A C8A C19A O2A -75.2(4)
O1A C8A C19A N3A -21.0(4)
N1A C8A C19A N3A -147.1(3)
C4A C8A C19A N3A 100.9(4)
N2 C7 N1 C8 -174.3(3)
C3 C7 N1 C8 3.9(4)
N2 C7 N1 C15 -0.3(5)
C3 C7 N1 C15 177.8(3)
O1 C8 N1 C7 118.7(3)
C4 C8 N1 C7 -3.3(4)
C19 C8 N1 C7 -118.2(3)
O1 C8 N1 C15 -55.2(4)
C4 C8 N1 C15 -177.2(3)
C19 C8 N1 C15 67.9(4)
C18 C15 N1 C7 58.1(5)
C17 C15 N1 C7 176.2(4)
C16 C15 N1 C7 -65.1(5)
C18 C15 N1 C8 -128.6(4)
C17 C15 N1 C8 -10.5(5)
C16 C15 N1 C8 108.2(4)
N1 C7 N2 C9 -175.9(4)
C3 C7 N2 C9 6.4(6)
C10 C9 N2 C7 -106.9(5)
C14 C9 N2 C7 79.9(5)
O2 C19 N3 C20 0.1(6)
C8 C19 N3 C20 -176.8(4)
C23 C20 N3 C19 -61.0(5)
C22 C20 N3 C19 60.2(6)
C21 C20 N3 C19 179.7(4)
N2A C7A N1A C8A -175.2(4)
C3A C7A N1A C8A 2.7(4)
N2A C7A N1A C15A -2.7(6)
C3A C7A N1A C15A 175.2(4)
O1A C8A N1A C7A 120.2(3)
C4A C8A N1A C7A -2.4(4)
C19A C8A N1A C7A -117.5(3)
O1A C8A N1A C15A -52.2(5)
C4A C8A N1A C15A -174.8(4)
C19A C8A N1A C15A 70.1(5)
C16A C15A N1A C7A 58.1(6)
C18A C15A N1A C7A 177.0(4)
C17A C15A N1A C7A -64.1(5)
C16A C15A N1A C8A -130.3(5)
C18A C15A N1A C8A -11.4(6)
C17A C15A N1A C8A 107.5(5)
N1A C7A N2A C9A -179.4(4)
C3A C7A N2A C9A 3.3(7)
C10A C9A N2A C7A -100.3(6)
C14A C9A N2A C7A 86.6(6)
O2A C19A N3A C20A -0.7(7)
C8A C19A N3A C20A -176.4(4)
C23A C20A N3A C19A 59.0(6)
C21A C20A N3A C19A 177.7(5)
C22A C20A N3A C19A -63.0(6)
